data_2237913
loop_
_publ_author_name
'Ichitani, Masaki'
'Kitoh, Soh-ichi'
'Fujinami, Shuhei'
'Suda, Mitsuhiro'
'Honda, Mitsunori'
'Kunimoto, Ko-Ki'

_publ_section_title
;
 5-Isopropyl-5-methyl-2-sulfanylideneimidazolidin-4-one
;
_journal_coeditor_code IS5273
_journal_issue 6
_journal_name_full 'Acta Crystallographica Section E'
_journal_page_first o953
_journal_paper_doi 10.1107/S1600536813013639
_journal_volume 69
_journal_year 2013
_chemical_formula_iupac 'C7 H12 N2 O S'
_chemical_formula_moiety 'C7 H12 N2 O S'
_chemical_formula_sum 'C7 H12 N2 O S'
_chemical_formula_weight 172.26
_chemical_name_systematic
;
5-Isopropyl-5-methyl-2-sulfanylideneimidazolidin-4-one
;
_space_group_IT_number 14
_symmetry_cell_setting monoclinic
_symmetry_space_group_name_Hall '-P 2ybc'
_symmetry_space_group_name_H-M 'P 1 21/c 1'
_atom_sites_solution_hydrogens geom
_atom_sites_solution_primary direct
_atom_sites_solution_secondary difmap
_cell_angle_alpha 90.0000
_cell_angle_beta 95.855(3)
_cell_angle_gamma 90.0000
_cell_formula_units_Z 4
_cell_length_a 5.8317(5)
_cell_length_b 9.2114(8)
_cell_length_c 16.8967(16)
_cell_measurement_reflns_used 2692
_cell_measurement_temperature 123
_cell_measurement_theta_max 27.45
_cell_measurement_theta_min 3.51
_cell_volume 902.92(14)
_computing_cell_refinement 'CrystalClear (Rigaku, 2006)'
_computing_data_collection 'CrystalClear (Rigaku, 2006)'
_computing_data_reduction 'CrystalClear (Rigaku, 2006)'
_computing_molecular_graphics
;
ORTEP-3 for Windows (Farrugia, 2012) and <i>Mercury</i> (Macrae <i>et
al.</i>, 2006)
;
_computing_publication_material 'CrystalStructure (Rigaku, 2010)'
_computing_structure_refinement 'SHELXL97 (Sheldrick, 2008)'
_computing_structure_solution
;
SIR2008 in <i>Il Milione</i> (Burla <i>et al.</i>, 2007)
;
_diffrn_ambient_temperature 123
_diffrn_detector_area_resol_mean 7.314
_diffrn_measured_fraction_theta_full 0.996
_diffrn_measured_fraction_theta_max 0.996
_diffrn_measurement_device_type 'Rigaku/MSC Mercury CCD'
_diffrn_measurement_method \w
_diffrn_radiation_type 'Mo K\a'
_diffrn_radiation_wavelength 0.71070
_diffrn_reflns_av_R_equivalents 0.0380
_diffrn_reflns_limit_h_max 7
_diffrn_reflns_limit_h_min -7
_diffrn_reflns_limit_k_max 10
_diffrn_reflns_limit_k_min -11
_diffrn_reflns_limit_l_max 21
_diffrn_reflns_limit_l_min -21
_diffrn_reflns_number 9484
_diffrn_reflns_theta_full 27.47
_diffrn_reflns_theta_max 27.47
_diffrn_reflns_theta_min 3.28
_diffrn_standards_number 0
_exptl_absorpt_coefficient_mu 0.306
_exptl_absorpt_correction_T_max 0.988
_exptl_absorpt_correction_T_min 0.795
_exptl_absorpt_correction_type multi-scan
_exptl_absorpt_process_details '(<i>REQAB</i>; Rigaku, 1998)'
_exptl_crystal_colour colorless
_exptl_crystal_density_diffrn 1.267
_exptl_crystal_density_method 'not measured'
_exptl_crystal_description plate
_exptl_crystal_F_000 368
_exptl_crystal_size_max 0.200
_exptl_crystal_size_mid 0.100
_exptl_crystal_size_min 0.040
_refine_diff_density_max 0.630
_refine_diff_density_min -0.310
_refine_ls_extinction_method none
_refine_ls_goodness_of_fit_ref 1.141
_refine_ls_hydrogen_treatment mixed
_refine_ls_number_parameters 111
_refine_ls_number_reflns 2051
_refine_ls_number_restraints 0
_refine_ls_R_factor_gt 0.0498
_refine_ls_shift/su_max 0.000
_refine_ls_structure_factor_coef Fsqd
_refine_ls_weighting_details 'w = 1/[\s^2^(Fo^2^)+(0.0462P)^2^+1.0263P] where P=(Fo^2^+2Fc^2^)/3'
_refine_ls_weighting_scheme calc
_refine_ls_wR_factor_ref 0.1255
_reflns_number_gt 1660
_reflns_number_total 2051
_reflns_threshold_expression F^2^>2\s(F^2^)
_cod_data_source_file is5273.cif
_cod_data_source_block I
_cod_original_sg_symbol_H-M 'P 21/c'
_cod_database_code 2237913
_cod_database_fobs_code 2237913

loop_
_symmetry_equiv_pos_site_id
_symmetry_equiv_pos_as_xyz
1 +X,+Y,+Z
2 -X,1/2+Y,1/2-Z
3 -X,-Y,-Z
4 +X,1/2-Y,1/2+Z

loop_
_atom_site_type_symbol
_atom_site_label
_atom_site_fract_x
_atom_site_fract_y
_atom_site_fract_z
_atom_site_U_iso_or_equiv
_atom_site_adp_type
_atom_site_calc_flag
_atom_site_refinement_flags
_atom_site_occupancy
_atom_site_symmetry_multiplicity
S S1 -0.05936(9) 0.28891(6) 0.42364(3) 0.02414(18) Uani d . 1.0 4
O O1 0.6264(3) 0.09152(17) 0.58845(10) 0.0278(4) Uani d . 1.0 4
N N1 0.2019(4) 0.3572(2) 0.55956(10) 0.0204(4) Uani d . 1.0 4
N N2 0.3053(4) 0.1562(2) 0.50439(11) 0.0244(5) Uani d . 1.0 4
C C1 0.1488(4) 0.2702(3) 0.49775(12) 0.0192(5) Uani d . 1.0 4
C C2 0.4673(4) 0.1723(3) 0.56850(13) 0.0219(5) Uani d . 1.0 4
C C3 0.4068(4) 0.3105(3) 0.61121(12) 0.0190(5) Uani d . 1.0 4
C C4 0.6026(4) 0.4209(3) 0.61059(14) 0.0259(5) Uani d . 1.0 4
C C5 0.3484(4) 0.2730(3) 0.69649(12) 0.0225(5) Uani d . 1.0 4
C C6 0.1683(5) 0.1524(3) 0.69600(14) 0.0300(6) Uani d . 1.0 4
C C7 0.2715(5) 0.4046(3) 0.74022(15) 0.0331(6) Uani d . 1.0 4
H H1 0.140(5) 0.431(4) 0.5650(16) 0.026(7) Uiso d . 1.0 4
H H2 0.320(6) 0.086(4) 0.468(2) 0.049(9) Uiso d . 1.0 4
H H4A 0.7335 0.3896 0.6476 0.0310 Uiso calc R 1.0 4
H H4B 0.5490 0.5161 0.6269 0.0310 Uiso calc R 1.0 4
H H4C 0.6506 0.4277 0.5568 0.0310 Uiso calc R 1.0 4
H H5 0.4929 0.2361 0.7268 0.0270 Uiso calc R 1.0 4
H H6A 0.2276 0.0643 0.6726 0.0360 Uiso calc R 1.0 4
H H6B 0.0265 0.1833 0.6644 0.0360 Uiso calc R 1.0 4
H H6C 0.1355 0.1321 0.7507 0.0360 Uiso calc R 1.0 4
H H7A 0.1359 0.4476 0.7100 0.0397 Uiso calc R 1.0 4
H H7B 0.3966 0.4761 0.7460 0.0397 Uiso calc R 1.0 4
H H7C 0.2323 0.3755 0.7930 0.0397 Uiso calc R 1.0 4

loop_
_atom_site_aniso_label
_atom_site_aniso_U_11
_atom_site_aniso_U_22
_atom_site_aniso_U_33
_atom_site_aniso_U_12
_atom_site_aniso_U_13
_atom_site_aniso_U_23
S1 0.0281(3) 0.0216(3) 0.0209(3) 0.0062(3) -0.0060(2) -0.0030(2)
O1 0.0281(9) 0.0245(9) 0.0290(9) 0.0104(7) -0.0057(7) -0.0047(7)
N1 0.0255(10) 0.0156(9) 0.0193(9) 0.0067(8) -0.0011(7) -0.0018(7)
N2 0.0315(11) 0.0185(9) 0.0219(10) 0.0086(8) -0.0039(8) -0.0053(8)
C1 0.0223(10) 0.0177(10) 0.0171(10) 0.0037(8) 0.0005(8) 0.0013(8)
C2 0.0245(11) 0.0192(11) 0.0212(11) 0.0008(9) -0.0016(8) -0.0017(8)
C3 0.0205(10) 0.0178(10) 0.0179(10) 0.0024(8) -0.0017(8) -0.0007(8)
C4 0.0254(11) 0.0231(11) 0.0286(12) -0.0014(9) 0.0001(9) -0.0003(9)
C5 0.0223(11) 0.0258(11) 0.0188(10) -0.0012(9) -0.0004(8) 0.0001(9)
C6 0.0306(12) 0.0296(13) 0.0295(12) -0.0072(10) 0.0010(10) 0.0047(10)
C7 0.0376(14) 0.0332(14) 0.0286(13) 0.0006(11) 0.0035(10) -0.0060(10)

loop_
_atom_type_symbol
_atom_type_description
_atom_type_scat_dispersion_real
_atom_type_scat_dispersion_imag
_atom_type_scat_source
C C 0.0033 0.0016
;
International Tables for Crystallography
(1992, Vol. C, Tables 4.2.6.8 and 6.1.1.4)
;
H H 0.0000 0.0000
;
International Tables for Crystallography
(1992, Vol. C, Table 6.1.1.4)
;
N N 0.0061 0.0033
;
International Tables for Crystallography
(1992, Vol. C, Tables 4.2.6.8 and 6.1.1.4)
;
O O 0.0106 0.0060
;
International Tables for Crystallography
(1992, Vol. C, Tables 4.2.6.8 and 6.1.1.4)
;
S S 0.1246 0.1234
;
International Tables for Crystallography
(1992, Vol. C, Tables 4.2.6.8 and 6.1.1.4)
;

loop_
_geom_angle_atom_site_label_1
_geom_angle_atom_site_label_2
_geom_angle_atom_site_label_3
_geom_angle
_geom_angle_publ_flag
C1 N1 C3 113.63(18) no
C1 N2 C2 112.12(18) no
S1 C1 N1 128.62(17) no
S1 C1 N2 124.27(16) no
N1 C1 N2 107.11(18) no
O1 C2 N2 126.9(2) no
O1 C2 C3 126.2(2) no
N2 C2 C3 106.89(18) no
N1 C3 C2 100.18(16) no
N1 C3 C4 111.34(17) no
N1 C3 C5 111.94(17) no
C2 C3 C4 110.09(18) no
C2 C3 C5 109.67(18) no
C4 C3 C5 112.89(17) no
C3 C5 C6 111.88(17) no
C3 C5 C7 112.26(19) no
C6 C5 C7 110.4(2) no
C1 N1 H1 123.2(19) no
C3 N1 H1 122.7(19) no
C1 N2 H2 126(2) no
C2 N2 H2 121(2) no
C3 C4 H4A 109.471 no
C3 C4 H4B 109.469 no
C3 C4 H4C 109.469 no
H4A C4 H4B 109.470 no
H4A C4 H4C 109.476 no
H4B C4 H4C 109.473 no
C3 C5 H5 107.349 no
C6 C5 H5 107.356 no
C7 C5 H5 107.359 no
C5 C6 H6A 109.476 no
C5 C6 H6B 109.471 no
C5 C6 H6C 109.465 no
H6A C6 H6B 109.480 no
H6A C6 H6C 109.472 no
H6B C6 H6C 109.463 no
C5 C7 H7A 109.475 no
C5 C7 H7B 109.480 no
C5 C7 H7C 109.472 no
H7A C7 H7B 109.474 no
H7A C7 H7C 109.465 no
H7B C7 H7C 109.461 no

loop_
_geom_bond_atom_site_label_1
_geom_bond_atom_site_label_2
_geom_bond_distance
_geom_bond_publ_flag
S1 C1 1.662(2) no
O1 C2 1.210(3) no
N1 C1 1.328(3) no
N1 C3 1.470(3) no
N2 C1 1.389(3) no
N2 C2 1.371(3) no
C2 C3 1.523(3) no
C3 C4 1.529(3) no
C3 C5 1.553(3) no
C5 C6 1.528(4) no
C5 C7 1.512(4) no
N1 H1 0.78(3) no
N2 H2 0.91(4) no
C4 H4A 0.980 no
C4 H4B 0.980 no
C4 H4C 0.980 no
C5 H5 1.000 no
C6 H6A 0.980 no
C6 H6B 0.980 no
C6 H6C 0.980 no
C7 H7A 0.980 no
C7 H7B 0.980 no
C7 H7C 0.980 no

loop_
_geom_hbond_atom_site_label_D
_geom_hbond_atom_site_label_H
_geom_hbond_atom_site_label_A
_geom_hbond_site_symmetry_A
_geom_hbond_distance_DH
_geom_hbond_distance_HA
_geom_hbond_distance_DA
_geom_hbond_angle_DHA
_geom_hbond_publ_flag
N1 H1 S1 3_566 0.78(3) 2.63(3) 3.383(2) 162(3) yes
N2 H2 O1 3_656 0.91(4) 1.93(4) 2.820(3) 166(3) yes

loop_
_geom_torsion_atom_site_label_1
_geom_torsion_atom_site_label_2
_geom_torsion_atom_site_label_3
_geom_torsion_atom_site_label_4
_geom_torsion
_geom_torsion_publ_flag
C1 N1 C3 C2 -1.1(3) no
C1 N1 C3 C4 115.27(19) no
C1 N1 C3 C5 -117.31(18) no
C3 N1 C1 S1 -176.53(17) no
C3 N1 C1 N2 2.4(3) no
C1 N2 C2 O1 -178.9(2) no
C1 N2 C2 C3 2.1(3) no
C2 N2 C1 S1 176.16(17) no
C2 N2 C1 N1 -2.9(3) no
O1 C2 C3 N1 -179.6(2) no
O1 C2 C3 C4 63.0(3) no
O1 C2 C3 C5 -61.8(3) no
N2 C2 C3 N1 -0.6(2) no
N2 C2 C3 C4 -117.96(18) no
N2 C2 C3 C5 117.24(18) no
N1 C3 C5 C6 58.7(3) no
N1 C3 C5 C7 -66.0(2) no
C2 C3 C5 C6 -51.5(2) no
C2 C3 C5 C7 -176.24(15) no
C4 C3 C5 C6 -174.68(16) no
C4 C3 C5 C7 60.6(3) no
